data_7251725
loop_
_publ_author_name
'Majumdar, Dhrubajyoti'
'Frontera, Antonio'
'Philip, Jessica Elizabeth'
'Gassoumi, Bouzid'
'Burguera, Sergi'
'Roy, Sourav'
'Ayachi, Sahbi'

_publ_section_title
;
 Influence of pseudohalide anions on non-covalent supramolecular synthons
 in Hg(ii) complexes with an 8-aminoquinoline ligand: DFT approach and
 biological implications.
;
_journal_issue 1
_journal_name_full 'RSC advances'
_journal_page_first 332
_journal_page_last 352
_journal_paper_doi 10.1039/d5ra09546h
_journal_volume 16
_journal_year 2025
_chemical_formula_moiety 'C10 H8 Cl Hg N3 S'
_chemical_formula_sum 'C10 H8 Cl Hg N3 S'
_chemical_formula_weight 438.29
_space_group_crystal_system monoclinic
_space_group_IT_number 14
_space_group_name_Hall '-P 2ybc'
_space_group_name_H-M_alt 'P 1 21/c 1'
_atom_sites_solution_hydrogens geom
_atom_sites_solution_primary dual
_audit_creation_date 2024-03-08
_audit_creation_method
;
Olex2 1.2
(compiled 2018.05.29 svn.r3508 for OlexSys, GUI svn.r5506)
;
_audit_update_record
;
2025-04-01 deposited with the CCDC.	2025-12-17 downloaded from the CCDC.
;
_cell_angle_alpha 90
_cell_angle_beta 105.946(4)
_cell_angle_gamma 90
_cell_formula_units_Z 4
_cell_length_a 10.5813(19)
_cell_length_b 14.597(3)
_cell_length_c 7.8316(14)
_cell_measurement_reflns_used 6922
_cell_measurement_temperature 296(2)
_cell_measurement_theta_max 25.10
_cell_measurement_theta_min 2.44
_cell_volume 1163.1(4)
_computing_cell_refinement 'SAINT V8.40B (?, 2016)'
_computing_data_reduction 'SAINT V8.40B (?, 2016)'
_computing_molecular_graphics 'Olex2 (Dolomanov et al., 2009)'
_computing_publication_material 'Olex2 (Dolomanov et al., 2009)'
_computing_structure_refinement 'ShelXL (Sheldrick, 2015)'
_computing_structure_solution 'ShelXT (Sheldrick, 2015)'
_diffrn_ambient_temperature 296.15
_diffrn_measured_fraction_theta_full 0.988
_diffrn_measured_fraction_theta_max 0.988
_diffrn_measurement_device_type 'Bruker APEX-II CCD'
_diffrn_measurement_method '\f and \w scans'
_diffrn_radiation_type MoK\a
_diffrn_radiation_wavelength 0.71073
_diffrn_reflns_av_R_equivalents 0.2062
_diffrn_reflns_av_unetI/netI 0.0666
_diffrn_reflns_Laue_measured_fraction_full 0.988
_diffrn_reflns_Laue_measured_fraction_max 0.988
_diffrn_reflns_limit_h_max 12
_diffrn_reflns_limit_h_min -12
_diffrn_reflns_limit_k_max 17
_diffrn_reflns_limit_k_min -17
_diffrn_reflns_limit_l_max 9
_diffrn_reflns_limit_l_min -9
_diffrn_reflns_number 34880
_diffrn_reflns_point_group_measured_fraction_full 0.988
_diffrn_reflns_point_group_measured_fraction_max 0.988
_diffrn_reflns_theta_full 25.189
_diffrn_reflns_theta_max 25.189
_diffrn_reflns_theta_min 2.002
_diffrn_standards_number 0
_exptl_absorpt_coefficient_mu 13.615
_exptl_absorpt_correction_T_max 0.7452
_exptl_absorpt_correction_T_min 0.2487
_exptl_absorpt_correction_type multi-scan
_exptl_absorpt_process_details
;
SADABS-2016/2 (Bruker,2016/2) was used for absorption correction.
wR2(int) was 0.1592 before and 0.0806 after correction.
The Ratio of minimum to maximum transmission is 0.3337.
The \l/2 correction factor is Not present.
;
_exptl_crystal_colour brown
_exptl_crystal_density_diffrn 2.503
_exptl_crystal_description block
_exptl_crystal_F_000 808
_exptl_crystal_size_max 0.1
_exptl_crystal_size_mid 0.08
_exptl_crystal_size_min 0.05
_refine_diff_density_max 1.689
_refine_diff_density_min -2.131
_refine_diff_density_rms 0.237
_refine_ls_extinction_method none
_refine_ls_goodness_of_fit_ref 0.932
_refine_ls_hydrogen_treatment constr
_refine_ls_matrix_type full
_refine_ls_number_parameters 145
_refine_ls_number_reflns 2076
_refine_ls_number_restraints 0
_refine_ls_restrained_S_all 0.932
_refine_ls_R_factor_all 0.0603
_refine_ls_R_factor_gt 0.0418
_refine_ls_shift/su_max 0.000
_refine_ls_shift/su_mean 0.000
_refine_ls_structure_factor_coef Fsqd
_refine_ls_weighting_details 'w=1/[\s^2^(Fo^2^)+(0.0663P)^2^] where P=(Fo^2^+2Fc^2^)/3'
_refine_ls_weighting_scheme calc
_refine_ls_wR_factor_gt 0.1066
_refine_ls_wR_factor_ref 0.1127
_reflns_Friedel_coverage 0.000
_reflns_number_gt 1447
_reflns_number_total 2076
_reflns_threshold_expression 'I > 2\s(I)'
_cod_data_source_file d5ra09546h2.cif
_cod_data_source_block yop
_cod_database_code 7251725
_shelx_shelxl_version_number 2016/4
_shelx_space_group_comment
;
The symmetry employed for this shelxl refinement is uniquely defined
by the following loop, which should always be used as a source of
symmetry information in preference to the above space-group names.
They are only intended as comments.
;
_olex2_refinement_description
;
1. Fixed Uiso
 At 1.2 times of:
  All C(H) groups, All N(H,H) groups
2.a Secondary CH2 refined with riding coordinates:
 N2(H2A,H2B)
2.b Aromatic/amide H refined with riding coordinates:
 C7(H7), C8(H8), C9(H9), C2(H2), C4(H4), C3(H3)
;
_olex2_submission_special_instructions 'No special instructions were received'

loop_
_space_group_symop_operation_xyz
'x, y, z'
'-x, y+1/2, -z+1/2'
'-x, -y, -z'
'x, -y-1/2, z-1/2'

loop_
_atom_site_label
_atom_site_type_symbol
_atom_site_fract_x
_atom_site_fract_y
_atom_site_fract_z
_atom_site_U_iso_or_equiv
_atom_site_adp_type
_atom_site_occupancy
_atom_site_site_symmetry_order
_atom_site_calc_flag
_atom_site_refinement_flags_posn
_atom_site_refinement_flags_adp
_atom_site_refinement_flags_occupancy
_atom_site_disorder_assembly
_atom_site_disorder_group
Hg1 Hg 0.65147(4) 0.34158(3) 0.27579(5) 0.0529(2) Uani 1 1 d . . . . .
Cl1 Cl 0.8065(3) 0.21106(17) 0.4064(3) 0.0489(6) Uani 1 1 d . . . . .
S1 S 0.4631(3) 0.2970(2) 0.0425(3) 0.0541(7) Uani 1 1 d . . . . .
N1 N 0.7941(7) 0.4626(5) 0.3000(9) 0.0345(17) Uani 1 1 d . . . . .
N2 N 0.6620(8) 0.4126(5) 0.5480(9) 0.044(2) Uani 1 1 d . . . . .
H2A H 0.580864 0.423131 0.555729 0.053 Uiso 1 1 calc R . . . .
H2B H 0.701637 0.375412 0.636494 0.053 Uiso 1 1 calc R . . . .
C6 C 0.8015(8) 0.5197(6) 0.4422(11) 0.031(2) Uani 1 1 d . . . . .
C7 C 0.8575(9) 0.4849(7) 0.1826(12) 0.043(2) Uani 1 1 d . . . . .
H7 H 0.848957 0.447151 0.084459 0.052 Uiso 1 1 calc R . . . .
C5 C 0.8793(9) 0.5994(6) 0.4616(12) 0.038(2) Uani 1 1 d . . . . .
C1 C 0.7325(9) 0.4974(6) 0.5651(11) 0.036(2) Uani 1 1 d . . . . .
C8 C 0.9365(10) 0.5626(7) 0.1988(12) 0.045(2) Uani 1 1 d . . . . .
H8 H 0.980778 0.575085 0.114033 0.055 Uiso 1 1 calc R . . . .
C9 C 0.9483(9) 0.6189(6) 0.3367(12) 0.041(2) Uani 1 1 d . . . . .
H9 H 1.001720 0.670480 0.349703 0.049 Uiso 1 1 calc R . . . .
C2 C 0.7326(10) 0.5580(7) 0.7011(12) 0.046(2) Uani 1 1 d . . . . .
H2 H 0.682970 0.545307 0.779527 0.055 Uiso 1 1 calc R . . . .
C4 C 0.8823(11) 0.6587(7) 0.6074(14) 0.052(3) Uani 1 1 d . . . . .
H4 H 0.934454 0.711092 0.626693 0.063 Uiso 1 1 calc R . . . .
N3 N 0.4788(9) 0.4291(9) -0.2134(13) 0.077(3) Uani 1 1 d . . . . .
C3 C 0.8056(12) 0.6366(8) 0.7202(13) 0.055(3) Uani 1 1 d . . . . .
H3 H 0.803974 0.676726 0.811892 0.067 Uiso 1 1 calc R . . . .
C10 C 0.4740(10) 0.3757(9) -0.1058(14) 0.053(3) Uani 1 1 d . . . . .

loop_
_atom_site_aniso_label
_atom_site_aniso_U_11
_atom_site_aniso_U_22
_atom_site_aniso_U_33
_atom_site_aniso_U_23
_atom_site_aniso_U_13
_atom_site_aniso_U_12
Hg1 0.0672(4) 0.0380(3) 0.0444(3) -0.00065(18) -0.0001(2) -0.0084(2)
Cl1 0.0639(17) 0.0345(13) 0.0445(13) 0.0016(11) 0.0084(12) 0.0060(12)
S1 0.0515(17) 0.0613(18) 0.0465(15) -0.0095(14) 0.0081(13) -0.0123(14)
N1 0.045(5) 0.030(4) 0.029(4) -0.001(3) 0.012(3) 0.004(3)
N2 0.061(5) 0.035(5) 0.041(4) 0.002(4) 0.023(4) 0.005(4)
C6 0.036(5) 0.024(4) 0.032(5) -0.002(4) 0.006(4) 0.007(4)
C7 0.060(7) 0.033(5) 0.041(5) -0.005(4) 0.019(5) 0.000(5)
C5 0.049(6) 0.028(5) 0.036(5) 0.000(4) 0.012(4) 0.008(4)
C1 0.048(6) 0.029(5) 0.030(5) 0.005(4) 0.009(4) 0.006(4)
C8 0.067(7) 0.040(6) 0.034(5) 0.004(4) 0.021(5) 0.001(5)
C9 0.051(6) 0.027(5) 0.042(5) 0.006(4) 0.010(5) -0.006(5)
C2 0.067(7) 0.044(6) 0.034(5) 0.005(4) 0.025(5) 0.001(5)
C4 0.066(7) 0.040(6) 0.047(6) -0.010(5) 0.009(5) -0.001(5)
N3 0.059(7) 0.115(9) 0.059(6) 0.025(6) 0.023(5) 0.019(6)
C3 0.079(8) 0.050(7) 0.040(6) -0.023(5) 0.021(6) -0.005(6)
C10 0.037(6) 0.083(8) 0.040(6) -0.002(6) 0.010(5) 0.014(6)

loop_
_atom_type_symbol
_atom_type_description
_atom_type_scat_dispersion_real
_atom_type_scat_dispersion_imag
_atom_type_scat_source
C C 0.0033 0.0016 'International Tables Vol C Tables 4.2.6.8 and 6.1.1.4'
H H 0.0000 0.0000 'International Tables Vol C Tables 4.2.6.8 and 6.1.1.4'
Cl Cl 0.1484 0.1585 'International Tables Vol C Tables 4.2.6.8 and 6.1.1.4'
Hg Hg -2.3894 9.2266 'International Tables Vol C Tables 4.2.6.8 and 6.1.1.4'
N N 0.0061 0.0033 'International Tables Vol C Tables 4.2.6.8 and 6.1.1.4'
S S 0.1246 0.1234 'International Tables Vol C Tables 4.2.6.8 and 6.1.1.4'

loop_
_geom_angle_atom_site_label_1
_geom_angle_atom_site_label_2
_geom_angle_atom_site_label_3
_geom_angle
_geom_angle_site_symmetry_1
_geom_angle_site_symmetry_3
_geom_angle_publ_flag
S1 Hg1 Cl1 114.43(10) . . ?
N1 Hg1 Cl1 101.92(19) . . ?
N1 Hg1 S1 131.48(19) . . ?
N1 Hg1 N2 73.7(3) . . ?
N2 Hg1 Cl1 95.8(2) . . ?
N2 Hg1 S1 129.5(2) . . ?
C10 S1 Hg1 98.2(4) . . ?
C6 N1 Hg1 115.0(6) . . ?
C7 N1 Hg1 125.5(6) . . ?
C7 N1 C6 119.2(8) . . ?
Hg1 N2 H2A 109.4 . . ?
Hg1 N2 H2B 109.4 . . ?
H2A N2 H2B 108.0 . . ?
C1 N2 Hg1 111.1(5) . . ?
C1 N2 H2A 109.4 . . ?
C1 N2 H2B 109.4 . . ?
N1 C6 C5 119.3(8) . . ?
N1 C6 C1 119.5(8) . . ?
C1 C6 C5 121.2(8) . . ?
N1 C7 H7 118.5 . . ?
N1 C7 C8 123.0(9) . . ?
C8 C7 H7 118.5 . . ?
C6 C5 C4 118.2(9) . . ?
C9 C5 C6 119.5(8) . . ?
C9 C5 C4 122.3(9) . . ?
C6 C1 N2 119.6(8) . . ?
C2 C1 N2 121.0(8) . . ?
C2 C1 C6 119.4(8) . . ?
C7 C8 H8 120.2 . . ?
C9 C8 C7 119.7(9) . . ?
C9 C8 H8 120.2 . . ?
C5 C9 H9 120.4 . . ?
C8 C9 C5 119.2(9) . . ?
C8 C9 H9 120.4 . . ?
C1 C2 H2 119.9 . . ?
C3 C2 C1 120.1(9) . . ?
C3 C2 H2 119.9 . . ?
C5 C4 H4 120.7 . . ?
C3 C4 C5 118.6(10) . . ?
C3 C4 H4 120.7 . . ?
C2 C3 C4 122.3(9) . . ?
C2 C3 H3 118.8 . . ?
C4 C3 H3 118.8 . . ?
N3 C10 S1 177.8(12) . . ?

loop_
_geom_bond_atom_site_label_1
_geom_bond_atom_site_label_2
_geom_bond_distance
_geom_bond_site_symmetry_2
_geom_bond_publ_flag
Hg1 Cl1 2.539(2) . ?
Hg1 S1 2.394(3) . ?
Hg1 N1 2.297(7) . ?
Hg1 N2 2.346(7) . ?
S1 C10 1.660(13) . ?
N1 C6 1.375(10) . ?
N1 C7 1.320(12) . ?
N2 H2A 0.8900 . ?
N2 H2B 0.8900 . ?
N2 C1 1.432(11) . ?
C6 C5 1.410(12) . ?
C6 C1 1.397(12) . ?
C7 H7 0.9300 . ?
C7 C8 1.393(14) . ?
C5 C9 1.401(13) . ?
C5 C4 1.426(13) . ?
C1 C2 1.384(12) . ?
C8 H8 0.9300 . ?
C8 C9 1.336(13) . ?
C9 H9 0.9300 . ?
C2 H2 0.9300 . ?
C2 C3 1.369(14) . ?
C4 H4 0.9300 . ?
C4 C3 1.392(16) . ?
N3 C10 1.160(14) . ?
C3 H3 0.9300 . ?
